data_7127308
loop_
_publ_author_name
'Wang, Fang'
'Cannon, Austin T.'
'Bhattacharya, Moumita'
'Baumgarten, Robert'
'VanderLinden, Ryan T.'
'Saouma, Caroline T.'

_publ_section_title
;
 Hydrogenation and electrocatalytic reduction of carbon dioxide to formate
 with a single Co catalyst.
;
_journal_issue 81
_journal_name_full 'Chemical communications (Cambridge, England)'
_journal_page_first 12142
_journal_page_last 12145
_journal_paper_doi 10.1039/d0cc04310a
_journal_volume 56
_journal_year 2020
_chemical_formula_moiety 'C25 H39 Cl Co P3'
_chemical_formula_sum 'C25 H39 Cl Co P3'
_chemical_formula_weight 526.85
_space_group_crystal_system monoclinic
_space_group_IT_number 14
_space_group_name_Hall '-P 2yn'
_space_group_name_H-M_alt 'P 1 21/n 1'
_atom_sites_solution_hydrogens geom
_audit_creation_method SHELXL-2017/1
_audit_update_record
;
2020-06-17 deposited with the CCDC.	2020-09-17 downloaded from the CCDC.
;
_cell_angle_alpha 90
_cell_angle_beta 98.8780(10)
_cell_angle_gamma 90
_cell_formula_units_Z 4
_cell_length_a 10.5437(4)
_cell_length_b 16.2502(6)
_cell_length_c 15.7679(6)
_cell_measurement_reflns_used 9812
_cell_measurement_temperature 103(2)
_cell_measurement_theta_max 37.72
_cell_measurement_theta_min 2.18
_cell_volume 2669.26(17)
_computing_structure_refinement 'SHELXL-2017/1 (Sheldrick, 2017)'
_diffrn_ambient_temperature 103(2)
_diffrn_measured_fraction_theta_full 0.999
_diffrn_measured_fraction_theta_max 0.999
_diffrn_measurement_device_type 'BRUKER APEXII CCD'
_diffrn_measurement_method '\f and \w scans'
_diffrn_radiation_type MoK\a
_diffrn_radiation_wavelength 0.71073
_diffrn_reflns_av_R_equivalents 0.0266
_diffrn_reflns_av_unetI/netI 0.0231
_diffrn_reflns_Laue_measured_fraction_full 0.999
_diffrn_reflns_Laue_measured_fraction_max 0.999
_diffrn_reflns_limit_h_max 17
_diffrn_reflns_limit_h_min -17
_diffrn_reflns_limit_k_max 27
_diffrn_reflns_limit_k_min -27
_diffrn_reflns_limit_l_max 26
_diffrn_reflns_limit_l_min -26
_diffrn_reflns_number 62748
_diffrn_reflns_point_group_measured_fraction_full 0.999
_diffrn_reflns_point_group_measured_fraction_max 0.999
_diffrn_reflns_theta_full 25.242
_diffrn_reflns_theta_max 37.032
_diffrn_reflns_theta_min 2.322
_diffrn_source 'Fine-focused sealed-tube'
_exptl_absorpt_coefficient_mu 0.934
_exptl_absorpt_correction_T_max 0.7474
_exptl_absorpt_correction_T_min 0.6371
_exptl_absorpt_correction_type multi-scan
_exptl_absorpt_process_details SADABS-2016/2
_exptl_crystal_colour 'dark red'
_exptl_crystal_density_diffrn 1.311
_exptl_crystal_description irregular
_exptl_crystal_F_000 1112
_exptl_crystal_size_max 0.550
_exptl_crystal_size_mid 0.350
_exptl_crystal_size_min 0.150
_refine_diff_density_max 0.590
_refine_diff_density_min -0.502
_refine_diff_density_rms 0.068
_refine_ls_extinction_method none
_refine_ls_goodness_of_fit_ref 1.028
_refine_ls_hydrogen_treatment constr
_refine_ls_matrix_type full
_refine_ls_number_parameters 280
_refine_ls_number_reflns 13590
_refine_ls_number_restraints 0
_refine_ls_restrained_S_all 1.028
_refine_ls_R_factor_all 0.0379
_refine_ls_R_factor_gt 0.0259
_refine_ls_shift/su_max 0.002
_refine_ls_shift/su_mean 0.000
_refine_ls_structure_factor_coef Fsqd
_refine_ls_weighting_details 'w=1/[\s^2^(Fo^2^)+(0.0283P)^2^+0.8857P] where P=(Fo^2^+2Fc^2^)/3'
_refine_ls_weighting_scheme calc
_refine_ls_wR_factor_gt 0.0601
_refine_ls_wR_factor_ref 0.0653
_reflns_Friedel_coverage 0.000
_reflns_number_gt 11317
_reflns_number_total 13590
_reflns_threshold_expression 'I > 2\s(I)'
_cod_data_source_file d0cc04310a2.cif
_cod_data_source_block 20180925CS_0m
_cod_depositor_comments
;
The following automatic conversions were performed:

data item '_exptl_absorpt_correction_type' value 'Multi-scan' was
changed to 'multi-scan' in accordance with the
/home/data/users/saulius/crontab/automatic-downloads/rss-feeds/RSC/lib/dictionaries/cif_core.dic
dictionary named 'cif_core.dic' version 2.4.2 last updated on
2011-04-26.

Automatic conversion script
Id: cif_fix_values 7556 2019-12-06 15:28:31Z antanas 

 Adding full bibliography for 7127304--7127312.cif.
;
_cod_original_sg_symbol_H-M 'P 21/n'
_cod_database_code 7127308
_shelx_shelxl_version_number 2017/1
_shelx_space_group_comment
;
The symmetry employed for this shelxl refinement is uniquely defined
by the following loop, which should always be used as a source of
symmetry information in preference to the above space-group names.
They are only intended as comments.
;
_shelx_estimated_absorpt_t_min 0.628
_shelx_estimated_absorpt_t_max 0.873

loop_
_space_group_symop_operation_xyz
'x, y, z'
'-x+1/2, y+1/2, -z+1/2'
'-x, -y, -z'
'x-1/2, -y-1/2, z-1/2'

loop_
_atom_site_label
_atom_site_type_symbol
_atom_site_fract_x
_atom_site_fract_y
_atom_site_fract_z
_atom_site_U_iso_or_equiv
_atom_site_adp_type
_atom_site_occupancy
_atom_site_site_symmetry_order
_atom_site_calc_flag
_atom_site_refinement_flags_posn
_atom_site_refinement_flags_adp
_atom_site_refinement_flags_occupancy
_atom_site_disorder_assembly
_atom_site_disorder_group
Co1 Co 0.40422(2) 0.41740(2) 0.68021(2) 0.00832(2) Uani 1 1 d . . . . .
Cl1 Cl 0.27090(2) 0.52187(2) 0.69077(2) 0.01782(4) Uani 1 1 d . . . . .
P1 P 0.50143(2) 0.37209(2) 0.57442(2) 0.00879(3) Uani 1 1 d . . . . .
P2 P 0.30499(2) 0.29484(2) 0.67565(2) 0.01054(4) Uani 1 1 d . . . . .
P3 P 0.60396(2) 0.41955(2) 0.75971(2) 0.00907(3) Uani 1 1 d . . . . .
C1 C 0.46754(8) 0.38856(5) 0.45750(5) 0.01434(13) Uani 1 1 d . . . . .
H1A H 0.498380 0.443103 0.443730 0.022 Uiso 1 1 calc R U . . .
H1B H 0.374801 0.385015 0.438140 0.022 Uiso 1 1 calc R U . . .
H1C H 0.511395 0.346311 0.428447 0.022 Uiso 1 1 calc R U . . .
C2 C 0.67131(7) 0.40121(5) 0.59770(5) 0.01080(12) Uani 1 1 d . . . . .
C3 C 0.75090(8) 0.40690(5) 0.53459(6) 0.01505(14) Uani 1 1 d . . . . .
H3 H 0.720732 0.388552 0.477854 0.018 Uiso 1 1 calc R U . . .
C4 C 0.87410(9) 0.43937(6) 0.55469(6) 0.01858(16) Uani 1 1 d . . . . .
H4 H 0.927835 0.442722 0.511678 0.022 Uiso 1 1 calc R U . . .
C5 C 0.91882(8) 0.46686(6) 0.63727(6) 0.01937(16) Uani 1 1 d . . . . .
H5 H 1.002700 0.489321 0.650725 0.023 Uiso 1 1 calc R U . . .
C6 C 0.83996(8) 0.46132(6) 0.70035(6) 0.01672(15) Uani 1 1 d . . . . .
H6 H 0.870675 0.480195 0.756807 0.020 Uiso 1 1 calc R U . . .
C7 C 0.71615(7) 0.42833(5) 0.68165(5) 0.01138(12) Uani 1 1 d . . . . .
C8 C 0.49749(8) 0.25861(5) 0.58086(5) 0.01105(12) Uani 1 1 d . . . . .
C9 C 0.58246(8) 0.20843(5) 0.54462(5) 0.01528(14) Uani 1 1 d . . . . .
H9 H 0.644060 0.232606 0.514191 0.018 Uiso 1 1 calc R U . . .
C10 C 0.57746(10) 0.12321(6) 0.55280(6) 0.01952(16) Uani 1 1 d . . . . .
H10 H 0.635425 0.089408 0.527956 0.023 Uiso 1 1 calc R U . . .
C11 C 0.48755(10) 0.08770(5) 0.59735(6) 0.02033(17) Uani 1 1 d . . . . .
H11 H 0.484271 0.029559 0.602879 0.024 Uiso 1 1 calc R U . . .
C12 C 0.40206(9) 0.13688(5) 0.63402(6) 0.01692(15) Uani 1 1 d . . . . .
H12 H 0.340710 0.112139 0.664256 0.020 Uiso 1 1 calc R U . . .
C13 C 0.40653(8) 0.22281(5) 0.62632(5) 0.01197(12) Uani 1 1 d . . . . .
C14 C 0.63800(8) 0.51263(5) 0.82736(5) 0.01309(13) Uani 1 1 d . . . . .
H14 H 0.731374 0.512838 0.851701 0.016 Uiso 1 1 calc R U . . .
C15 C 0.60803(9) 0.59089(5) 0.77436(6) 0.01723(15) Uani 1 1 d . . . . .
H15A H 0.628229 0.639130 0.811280 0.026 Uiso 1 1 calc R U . . .
H15B H 0.516748 0.591668 0.749938 0.026 Uiso 1 1 calc R U . . .
H15C H 0.659894 0.592079 0.727876 0.026 Uiso 1 1 calc R U . . .
C16 C 0.56065(10) 0.50854(6) 0.90180(6) 0.01965(16) Uani 1 1 d . . . . .
H16A H 0.579690 0.557030 0.938520 0.029 Uiso 1 1 calc R U . . .
H16B H 0.583952 0.458643 0.935528 0.029 Uiso 1 1 calc R U . . .
H16C H 0.468769 0.507345 0.879023 0.029 Uiso 1 1 calc R U . . .
C17 C 0.67946(8) 0.33621(5) 0.83268(5) 0.01331(13) Uani 1 1 d . . . . .
H17 H 0.617761 0.322799 0.872896 0.016 Uiso 1 1 calc R U . . .
C18 C 0.80737(9) 0.35814(7) 0.88809(6) 0.02117(17) Uani 1 1 d . . . . .
H18A H 0.838373 0.310892 0.924029 0.032 Uiso 1 1 calc R U . . .
H18B H 0.795060 0.405242 0.924777 0.032 Uiso 1 1 calc R U . . .
H18C H 0.870514 0.372332 0.850921 0.032 Uiso 1 1 calc R U . . .
C19 C 0.69586(10) 0.25811(6) 0.78165(6) 0.01977(16) Uani 1 1 d . . . . .
H19A H 0.723774 0.212934 0.821340 0.030 Uiso 1 1 calc R U . . .
H19B H 0.760509 0.267533 0.744225 0.030 Uiso 1 1 calc R U . . .
H19C H 0.613822 0.243730 0.746615 0.030 Uiso 1 1 calc R U . . .
C20 C 0.15070(8) 0.29466(6) 0.59931(5) 0.01495(14) Uani 1 1 d . . . . .
H20 H 0.088622 0.328829 0.626063 0.018 Uiso 1 1 calc R U . . .
C21 C 0.08944(10) 0.20980(7) 0.58224(7) 0.02470(19) Uani 1 1 d . . . . .
H21A H 0.075675 0.184933 0.636706 0.037 Uiso 1 1 calc R U . . .
H21B H 0.146491 0.174588 0.554581 0.037 Uiso 1 1 calc R U . . .
H21C H 0.006898 0.215487 0.544493 0.037 Uiso 1 1 calc R U . . .
C22 C 0.16605(9) 0.33611(6) 0.51457(6) 0.01687(15) Uani 1 1 d . . . . .
H22A H 0.200082 0.391820 0.525892 0.025 Uiso 1 1 calc R U . . .
H22B H 0.082365 0.339082 0.477711 0.025 Uiso 1 1 calc R U . . .
H22C H 0.225561 0.304029 0.485725 0.025 Uiso 1 1 calc R U . . .
C23 C 0.25747(9) 0.24071(6) 0.76940(6) 0.01788(15) Uani 1 1 d . . . . .
H23 H 0.223657 0.185034 0.750724 0.021 Uiso 1 1 calc R U . . .
C24 C 0.15070(12) 0.28973(8) 0.80211(7) 0.0306(2) Uani 1 1 d . . . . .
H24A H 0.179278 0.346539 0.813905 0.046 Uiso 1 1 calc R U . . .
H24B H 0.130771 0.264459 0.854925 0.046 Uiso 1 1 calc R U . . .
H24C H 0.073754 0.289538 0.758410 0.046 Uiso 1 1 calc R U . . .
C25 C 0.37224(11) 0.23032(8) 0.84050(6) 0.0281(2) Uani 1 1 d . . . . .
H25A H 0.345499 0.200190 0.888590 0.042 Uiso 1 1 calc R U . . .
H25B H 0.404907 0.284610 0.860211 0.042 Uiso 1 1 calc R U . . .
H25C H 0.439994 0.199506 0.818324 0.042 Uiso 1 1 calc R U . . .

loop_
_atom_site_aniso_label
_atom_site_aniso_U_11
_atom_site_aniso_U_22
_atom_site_aniso_U_33
_atom_site_aniso_U_23
_atom_site_aniso_U_13
_atom_site_aniso_U_12
Co1 0.00841(4) 0.00790(4) 0.00871(4) -0.00027(3) 0.00148(3) -0.00016(3)
Cl1 0.01375(8) 0.01406(8) 0.02549(10) -0.00381(7) 0.00248(7) 0.00404(6)
P1 0.00999(8) 0.00925(8) 0.00717(7) 0.00011(6) 0.00143(6) -0.00010(6)
P2 0.01218(8) 0.00987(8) 0.00958(8) 0.00063(6) 0.00175(6) -0.00268(6)
P3 0.00921(7) 0.01023(8) 0.00761(7) 0.00000(6) 0.00078(6) -0.00026(6)
C1 0.0177(3) 0.0167(3) 0.0086(3) 0.0015(3) 0.0018(2) -0.0005(3)
C2 0.0102(3) 0.0118(3) 0.0111(3) 0.0000(2) 0.0035(2) 0.0003(2)
C3 0.0139(3) 0.0185(4) 0.0141(3) -0.0007(3) 0.0065(3) 0.0004(3)
C4 0.0141(3) 0.0223(4) 0.0214(4) 0.0017(3) 0.0093(3) -0.0005(3)
C5 0.0107(3) 0.0245(4) 0.0235(4) 0.0017(3) 0.0048(3) -0.0028(3)
C6 0.0103(3) 0.0230(4) 0.0165(3) -0.0001(3) 0.0010(3) -0.0026(3)
C7 0.0093(3) 0.0140(3) 0.0110(3) 0.0003(2) 0.0020(2) -0.0001(2)
C8 0.0136(3) 0.0100(3) 0.0087(3) -0.0005(2) -0.0008(2) 0.0012(2)
C9 0.0166(3) 0.0160(3) 0.0124(3) -0.0020(3) -0.0002(3) 0.0048(3)
C10 0.0240(4) 0.0151(4) 0.0175(4) -0.0034(3) -0.0029(3) 0.0083(3)
C11 0.0287(4) 0.0097(3) 0.0199(4) -0.0007(3) -0.0049(3) 0.0044(3)
C12 0.0222(4) 0.0103(3) 0.0167(3) 0.0021(3) -0.0019(3) -0.0013(3)
C13 0.0152(3) 0.0093(3) 0.0106(3) 0.0006(2) -0.0009(2) -0.0006(2)
C14 0.0151(3) 0.0129(3) 0.0109(3) -0.0023(2) 0.0010(2) -0.0022(3)
C15 0.0226(4) 0.0120(3) 0.0170(3) -0.0005(3) 0.0030(3) -0.0032(3)
C16 0.0289(4) 0.0179(4) 0.0137(3) -0.0022(3) 0.0081(3) 0.0006(3)
C17 0.0141(3) 0.0144(3) 0.0106(3) 0.0016(2) -0.0008(2) 0.0019(3)
C18 0.0176(4) 0.0248(4) 0.0183(4) 0.0047(3) -0.0062(3) 0.0002(3)
C19 0.0257(4) 0.0161(4) 0.0163(4) 0.0008(3) -0.0006(3) 0.0084(3)
C20 0.0129(3) 0.0166(3) 0.0149(3) 0.0002(3) 0.0008(3) -0.0030(3)
C21 0.0232(4) 0.0246(5) 0.0238(4) 0.0027(4) -0.0042(3) -0.0129(4)
C22 0.0161(3) 0.0188(4) 0.0147(3) 0.0015(3) -0.0009(3) -0.0011(3)
C23 0.0209(4) 0.0198(4) 0.0132(3) 0.0039(3) 0.0030(3) -0.0079(3)
C24 0.0330(5) 0.0395(6) 0.0232(5) 0.0032(4) 0.0166(4) -0.0037(5)
C25 0.0274(5) 0.0403(6) 0.0152(4) 0.0112(4) -0.0011(3) -0.0133(4)

loop_
_atom_type_symbol
_atom_type_description
_atom_type_scat_dispersion_real
_atom_type_scat_dispersion_imag
_atom_type_scat_source
C C 0.0033 0.0016 'International Tables Vol C Tables 4.2.6.8 and 6.1.1.4'
Cl Cl 0.1484 0.1585 'International Tables Vol C Tables 4.2.6.8 and 6.1.1.4'
Co Co 0.3494 0.9721 'International Tables Vol C Tables 4.2.6.8 and 6.1.1.4'
P P 0.1023 0.0942 'International Tables Vol C Tables 4.2.6.8 and 6.1.1.4'
H H 0.0000 0.0000 'International Tables Vol C Tables 4.2.6.8 and 6.1.1.4'

loop_
_geom_angle_atom_site_label_1
_geom_angle_atom_site_label_2
_geom_angle_atom_site_label_3
_geom_angle
_geom_angle_site_symmetry_1
_geom_angle_site_symmetry_3
_geom_angle_publ_flag
P1 Co1 Cl1 132.910(9) . . ?
P1 Co1 P2 87.050(8) . . ?
Cl1 Co1 P2 112.468(9) . . ?
P1 Co1 P3 85.615(8) . . ?
Cl1 Co1 P3 119.187(9) . . ?
P2 Co1 P3 114.688(9) . . ?
C2 P1 C1 101.27(4) . . ?
C2 P1 C8 106.03(4) . . ?
C1 P1 C8 101.39(4) . . ?
C2 P1 Co1 108.34(3) . . ?
C1 P1 Co1 131.65(3) . . ?
C8 P1 Co1 105.87(3) . . ?
C13 P2 C23 106.38(4) . . ?
C13 P2 C20 103.44(4) . . ?
C23 P2 C20 101.38(4) . . ?
C13 P2 Co1 106.22(3) . . ?
C23 P2 Co1 125.24(3) . . ?
C20 P2 Co1 112.15(3) . . ?
C7 P3 C14 103.55(4) . . ?
C7 P3 C17 102.18(4) . . ?
C14 P3 C17 102.14(4) . . ?
C7 P3 Co1 105.56(3) . . ?
C14 P3 Co1 114.17(3) . . ?
C17 P3 Co1 126.57(3) . . ?
P1 C1 H1A 109.5 . . ?
P1 C1 H1B 109.5 . . ?
H1A C1 H1B 109.5 . . ?
P1 C1 H1C 109.5 . . ?
H1A C1 H1C 109.5 . . ?
H1B C1 H1C 109.5 . . ?
C3 C2 C7 119.80(7) . . ?
C3 C2 P1 123.27(6) . . ?
C7 C2 P1 116.45(5) . . ?
C4 C3 C2 120.24(8) . . ?
C4 C3 H3 119.9 . . ?
C2 C3 H3 119.9 . . ?
C5 C4 C3 120.34(8) . . ?
C5 C4 H4 119.8 . . ?
C3 C4 H4 119.8 . . ?
C4 C5 C6 119.64(8) . . ?
C4 C5 H5 120.2 . . ?
C6 C5 H5 120.2 . . ?
C5 C6 C7 120.92(8) . . ?
C5 C6 H6 119.5 . . ?
C7 C6 H6 119.5 . . ?
C6 C7 C2 119.05(7) . . ?
C6 C7 P3 124.32(6) . . ?
C2 C7 P3 116.62(6) . . ?
C9 C8 C13 119.80(7) . . ?
C9 C8 P1 122.60(6) . . ?
C13 C8 P1 117.59(6) . . ?
C10 C9 C8 120.44(9) . . ?
C10 C9 H9 119.8 . . ?
C8 C9 H9 119.8 . . ?
C11 C10 C9 119.89(8) . . ?
C11 C10 H10 120.1 . . ?
C9 C10 H10 120.1 . . ?
C10 C11 C12 120.44(8) . . ?
C10 C11 H11 119.8 . . ?
C12 C11 H11 119.8 . . ?
C11 C12 C13 120.11(9) . . ?
C11 C12 H12 119.9 . . ?
C13 C12 H12 119.9 . . ?
C12 C13 C8 119.33(8) . . ?
C12 C13 P2 124.58(7) . . ?
C8 C13 P2 116.04(6) . . ?
C15 C14 C16 111.46(7) . . ?
C15 C14 P3 111.05(6) . . ?
C16 C14 P3 109.10(6) . . ?
C15 C14 H14 108.4 . . ?
C16 C14 H14 108.4 . . ?
P3 C14 H14 108.4 . . ?
C14 C15 H15A 109.5 . . ?
C14 C15 H15B 109.5 . . ?
H15A C15 H15B 109.5 . . ?
C14 C15 H15C 109.5 . . ?
H15A C15 H15C 109.5 . . ?
H15B C15 H15C 109.5 . . ?
C14 C16 H16A 109.5 . . ?
C14 C16 H16B 109.5 . . ?
H16A C16 H16B 109.5 . . ?
C14 C16 H16C 109.5 . . ?
H16A C16 H16C 109.5 . . ?
H16B C16 H16C 109.5 . . ?
C19 C17 C18 109.43(7) . . ?
C19 C17 P3 110.44(6) . . ?
C18 C17 P3 115.82(6) . . ?
C19 C17 H17 106.9 . . ?
C18 C17 H17 106.9 . . ?
P3 C17 H17 106.9 . . ?
C17 C18 H18A 109.5 . . ?
C17 C18 H18B 109.5 . . ?
H18A C18 H18B 109.5 . . ?
C17 C18 H18C 109.5 . . ?
H18A C18 H18C 109.5 . . ?
H18B C18 H18C 109.5 . . ?
C17 C19 H19A 109.5 . . ?
C17 C19 H19B 109.5 . . ?
H19A C19 H19B 109.5 . . ?
C17 C19 H19C 109.5 . . ?
H19A C19 H19C 109.5 . . ?
H19B C19 H19C 109.5 . . ?
C22 C20 C21 110.04(7) . . ?
C22 C20 P2 111.33(6) . . ?
C21 C20 P2 114.65(7) . . ?
C22 C20 H20 106.8 . . ?
C21 C20 H20 106.8 . . ?
P2 C20 H20 106.8 . . ?
C20 C21 H21A 109.5 . . ?
C20 C21 H21B 109.5 . . ?
H21A C21 H21B 109.5 . . ?
C20 C21 H21C 109.5 . . ?
H21A C21 H21C 109.5 . . ?
H21B C21 H21C 109.5 . . ?
C20 C22 H22A 109.5 . . ?
C20 C22 H22B 109.5 . . ?
H22A C22 H22B 109.5 . . ?
C20 C22 H22C 109.5 . . ?
H22A C22 H22C 109.5 . . ?
H22B C22 H22C 109.5 . . ?
C25 C23 C24 110.53(9) . . ?
C25 C23 P2 110.90(6) . . ?
C24 C23 P2 108.95(7) . . ?
C25 C23 H23 108.8 . . ?
C24 C23 H23 108.8 . . ?
P2 C23 H23 108.8 . . ?
C23 C24 H24A 109.5 . . ?
C23 C24 H24B 109.5 . . ?
H24A C24 H24B 109.5 . . ?
C23 C24 H24C 109.5 . . ?
H24A C24 H24C 109.5 . . ?
H24B C24 H24C 109.5 . . ?
C23 C25 H25A 109.5 . . ?
C23 C25 H25B 109.5 . . ?
H25A C25 H25B 109.5 . . ?
C23 C25 H25C 109.5 . . ?
H25A C25 H25C 109.5 . . ?
H25B C25 H25C 109.5 . . ?

loop_
_geom_bond_atom_site_label_1
_geom_bond_atom_site_label_2
_geom_bond_distance
_geom_bond_site_symmetry_2
_geom_bond_publ_flag
Co1 P1 2.2143(2) . ?
Co1 Cl1 2.2268(2) . ?
Co1 P2 2.2457(2) . ?
Co1 P3 2.2787(2) . ?
P1 C2 1.8340(8) . ?
P1 C1 1.8425(8) . ?
P1 C8 1.8476(8) . ?
P2 C13 1.8381(8) . ?
P2 C23 1.8543(8) . ?
P2 C20 1.8684(9) . ?
P3 C7 1.8396(8) . ?
P3 C14 1.8538(8) . ?
P3 C17 1.8732(8) . ?
C1 H1A 0.9800 . ?
C1 H1B 0.9800 . ?
C1 H1C 0.9800 . ?
C2 C3 1.4004(11) . ?
C2 C7 1.4059(11) . ?
C3 C4 1.3925(13) . ?
C3 H3 0.9500 . ?
C4 C5 1.3885(14) . ?
C4 H4 0.9500 . ?
C5 C6 1.3942(12) . ?
C5 H5 0.9500 . ?
C6 C7 1.3998(11) . ?
C6 H6 0.9500 . ?
C8 C9 1.3973(11) . ?
C8 C13 1.4086(11) . ?
C9 C10 1.3925(13) . ?
C9 H9 0.9500 . ?
C10 C11 1.3896(15) . ?
C10 H10 0.9500 . ?
C11 C12 1.3950(14) . ?
C11 H11 0.9500 . ?
C12 C13 1.4031(12) . ?
C12 H12 0.9500 . ?
C14 C15 1.5278(12) . ?
C14 C16 1.5307(12) . ?
C14 H14 1.0000 . ?
C15 H15A 0.9800 . ?
C15 H15B 0.9800 . ?
C15 H15C 0.9800 . ?
C16 H16A 0.9800 . ?
C16 H16B 0.9800 . ?
C16 H16C 0.9800 . ?
C17 C19 1.5268(12) . ?
C17 C18 1.5315(12) . ?
C17 H17 1.0000 . ?
C18 H18A 0.9800 . ?
C18 H18B 0.9800 . ?
C18 H18C 0.9800 . ?
C19 H19A 0.9800 . ?
C19 H19B 0.9800 . ?
C19 H19C 0.9800 . ?
C20 C22 1.5271(12) . ?
C20 C21 1.5289(13) . ?
C20 H20 1.0000 . ?
C21 H21A 0.9800 . ?
C21 H21B 0.9800 . ?
C21 H21C 0.9800 . ?
C22 H22A 0.9800 . ?
C22 H22B 0.9800 . ?
C22 H22C 0.9800 . ?
C23 C25 1.5267(14) . ?
C23 C24 1.5320(15) . ?
C23 H23 1.0000 . ?
C24 H24A 0.9800 . ?
C24 H24B 0.9800 . ?
C24 H24C 0.9800 . ?
C25 H25A 0.9800 . ?
C25 H25B 0.9800 . ?
C25 H25C 0.9800 . ?

loop_
_geom_torsion_atom_site_label_1
_geom_torsion_atom_site_label_2
_geom_torsion_atom_site_label_3
_geom_torsion_atom_site_label_4
_geom_torsion
_geom_torsion_site_symmetry_1
_geom_torsion_site_symmetry_2
_geom_torsion_site_symmetry_3
_geom_torsion_site_symmetry_4
_geom_torsion_publ_flag
C1 P1 C2 C3 -17.28(8) . . . . ?
C8 P1 C2 C3 88.19(8) . . . . ?
Co1 P1 C2 C3 -158.54(6) . . . . ?
C1 P1 C2 C7 154.81(6) . . . . ?
C8 P1 C2 C7 -99.72(7) . . . . ?
Co1 P1 C2 C7 13.55(7) . . . . ?
C7 C2 C3 C4 -0.06(13) . . . . ?
P1 C2 C3 C4 171.79(7) . . . . ?
C2 C3 C4 C5 -0.42(14) . . . . ?
C3 C4 C5 C6 0.42(15) . . . . ?
C4 C5 C6 C7 0.05(15) . . . . ?
C5 C6 C7 C2 -0.52(13) . . . . ?
C5 C6 C7 P3 -179.16(7) . . . . ?
C3 C2 C7 C6 0.52(12) . . . . ?
P1 C2 C7 C6 -171.87(7) . . . . ?
C3 C2 C7 P3 179.26(6) . . . . ?
P1 C2 C7 P3 6.88(9) . . . . ?
C14 P3 C7 C6 35.06(8) . . . . ?
C17 P3 C7 C6 -70.80(8) . . . . ?
Co1 P3 C7 C6 155.35(7) . . . . ?
C14 P3 C7 C2 -143.61(6) . . . . ?
C17 P3 C7 C2 110.53(7) . . . . ?
Co1 P3 C7 C2 -23.32(7) . . . . ?
C2 P1 C8 C9 -43.82(7) . . . . ?
C1 P1 C8 C9 61.57(7) . . . . ?
Co1 P1 C8 C9 -158.78(6) . . . . ?
C2 P1 C8 C13 134.53(6) . . . . ?
C1 P1 C8 C13 -120.08(6) . . . . ?
Co1 P1 C8 C13 19.57(6) . . . . ?
C13 C8 C9 C10 0.29(12) . . . . ?
P1 C8 C9 C10 178.60(7) . . . . ?
C8 C9 C10 C11 -0.07(13) . . . . ?
C9 C10 C11 C12 0.01(14) . . . . ?
C10 C11 C12 C13 -0.16(14) . . . . ?
C11 C12 C13 C8 0.38(12) . . . . ?
C11 C12 C13 P2 -176.99(7) . . . . ?
C9 C8 C13 C12 -0.44(12) . . . . ?
P1 C8 C13 C12 -178.84(6) . . . . ?
C9 C8 C13 P2 177.15(6) . . . . ?
P1 C8 C13 P2 -1.25(8) . . . . ?
C23 P2 C13 C12 24.64(8) . . . . ?
C20 P2 C13 C12 -81.72(8) . . . . ?
Co1 P2 C13 C12 160.03(7) . . . . ?
C23 P2 C13 C8 -152.80(6) . . . . ?
C20 P2 C13 C8 100.84(6) . . . . ?
Co1 P2 C13 C8 -17.41(6) . . . . ?
C7 P3 C14 C15 62.80(7) . . . . ?
C17 P3 C14 C15 168.69(6) . . . . ?
Co1 P3 C14 C15 -51.44(7) . . . . ?
C7 P3 C14 C16 -173.96(6) . . . . ?
C17 P3 C14 C16 -68.07(7) . . . . ?
Co1 P3 C14 C16 71.79(6) . . . . ?
C7 P3 C17 C19 -57.02(7) . . . . ?
C14 P3 C17 C19 -163.97(6) . . . . ?
Co1 P3 C17 C19 63.10(7) . . . . ?
C7 P3 C17 C18 68.06(7) . . . . ?
C14 P3 C17 C18 -38.90(7) . . . . ?
Co1 P3 C17 C18 -171.82(5) . . . . ?
C13 P2 C20 C22 -69.23(7) . . . . ?
C23 P2 C20 C22 -179.34(6) . . . . ?
Co1 P2 C20 C22 44.81(7) . . . . ?
C13 P2 C20 C21 56.50(8) . . . . ?
C23 P2 C20 C21 -53.61(8) . . . . ?
Co1 P2 C20 C21 170.54(6) . . . . ?
C13 P2 C23 C25 69.92(8) . . . . ?
C20 P2 C23 C25 177.76(8) . . . . ?
Co1 P2 C23 C25 -54.42(9) . . . . ?
C13 P2 C23 C24 -168.21(7) . . . . ?
C20 P2 C23 C24 -60.38(8) . . . . ?
Co1 P2 C23 C24 67.45(8) . . . . ?
